data_1553975
loop_
_publ_author_name
'Zheng, Long-Sheng'
'Phansavath, Phannarath'
'Ratovelomanana-Vidal, Virginie'

_publ_section_title
;
 Ruthenium-catalyzed dynamic kinetic asymmetric transfer hydrogenation:
 stereoselective access to syn 2-(1,2,3,4-tetrahydro-1-isoquinolyl)ethanol
 derivatives
;
_journal_issue 8
_journal_name_full 'Organic Chemistry Frontiers'
_journal_page_first 1366
_journal_paper_doi 10.1039/C7QO01142C
_journal_volume 5
_journal_year 2018
_chemical_absolute_configuration ad
_chemical_formula_moiety 'C22 H23 N O S'
_chemical_formula_sum 'C22 H23 N O S'
_chemical_formula_weight 349.47
_space_group_crystal_system orthorhombic
_space_group_IT_number 19
_space_group_name_Hall 'P 2ac 2ab'
_space_group_name_H-M_alt 'P 21 21 21'
_atom_sites_solution_hydrogens geom
_atom_sites_solution_primary dual
_atom_sites_solution_secondary difmap
_audit_creation_method SHELXL-2017/1
_audit_update_record
;
2017-12-19 deposited with the CCDC.
2018-02-28 downloaded from the CCDC.
;
_cell_angle_alpha 90
_cell_angle_beta 90
_cell_angle_gamma 90
_cell_formula_units_Z 4
_cell_length_a 5.6782(2)
_cell_length_b 8.5568(3)
_cell_length_c 38.5091(10)
_cell_measurement_reflns_used 5460
_cell_measurement_temperature 200(1)
_cell_measurement_theta_max 66.27
_cell_measurement_theta_min 2.30
_cell_volume 1871.05(10)
_computing_cell_refinement 'Bruker SAINT'
_computing_data_collection 'Bruker APEX2'
_computing_data_reduction 'Bruker SAINT'
_computing_molecular_graphics 'SXGRAPH (Farrugia, 2012)'
_computing_publication_material 'WinGX publication routines (Farrugia, 2012)'
_computing_structure_refinement 'SHELXL-2017/1 (Sheldrick, 2015)'
_computing_structure_solution 'SHELXT-2014/5 (Sheldrick, 2015)'
_diffrn_ambient_temperature 200(1)
_diffrn_detector_area_resol_mean 8.3333
_diffrn_measured_fraction_theta_full 0.999
_diffrn_measured_fraction_theta_max 0.996
_diffrn_measurement_device_type 'Bruker APEX-II CCD'
_diffrn_measurement_method '\f and \w scans'
_diffrn_radiation_source micro-source
_diffrn_radiation_type CuK\a
_diffrn_radiation_wavelength 1.54178
_diffrn_reflns_av_R_equivalents 0.0499
_diffrn_reflns_av_unetI/netI 0.0433
_diffrn_reflns_Laue_measured_fraction_full 0.999
_diffrn_reflns_Laue_measured_fraction_max 0.996
_diffrn_reflns_limit_h_max 6
_diffrn_reflns_limit_h_min -5
_diffrn_reflns_limit_k_max 10
_diffrn_reflns_limit_k_min -10
_diffrn_reflns_limit_l_max 45
_diffrn_reflns_limit_l_min -45
_diffrn_reflns_number 13731
_diffrn_reflns_point_group_measured_fraction_full 0.998
_diffrn_reflns_point_group_measured_fraction_max 0.995
_diffrn_reflns_theta_full 66.500
_diffrn_reflns_theta_max 66.732
_diffrn_reflns_theta_min 5.295
_exptl_absorpt_coefficient_mu 1.591
_exptl_absorpt_correction_T_max 1.000
_exptl_absorpt_correction_T_min 0.572
_exptl_absorpt_correction_type multi-scan
_exptl_absorpt_process_details
; 
R.H. Blessing, Acta Cryst. (1995), A51, 33-38
;
_exptl_crystal_colour_lustre clear
_exptl_crystal_colour_primary colourless
_exptl_crystal_density_diffrn 1.241
_exptl_crystal_density_method 'not measured'
_exptl_crystal_description needle
_exptl_crystal_F_000 744
_exptl_crystal_size_max 0.75
_exptl_crystal_size_mid 0.1
_exptl_crystal_size_min 0.05
_refine_diff_density_max 0.225
_refine_diff_density_min -0.179
_refine_diff_density_rms 0.042
_refine_ls_abs_structure_details
;
 Flack x determined using 1104 quotients [(I+)-(I-)]/[(I+)+(I-)]
 (Parsons, Flack and Wagner, Acta Cryst. B69 (2013) 249-259).
;
_refine_ls_abs_structure_Flack -0.011(11)
_refine_ls_extinction_method none
_refine_ls_goodness_of_fit_ref 1.047
_refine_ls_hydrogen_treatment constr
_refine_ls_matrix_type full
_refine_ls_number_parameters 227
_refine_ls_number_reflns 3298
_refine_ls_number_restraints 0
_refine_ls_restrained_S_all 1.047
_refine_ls_R_factor_all 0.0420
_refine_ls_R_factor_gt 0.0371
_refine_ls_shift/su_max 0.000
_refine_ls_shift/su_mean 0.000
_refine_ls_structure_factor_coef Fsqd
_refine_ls_weighting_details 'w=1/[\s^2^(Fo^2^)+(0.0473P)^2^+0.2619P] where P=(Fo^2^+2Fc^2^)/3'
_refine_ls_weighting_scheme calc
_refine_ls_wR_factor_gt 0.0905
_refine_ls_wR_factor_ref 0.0934
_reflns_Friedel_coverage 0.677
_reflns_Friedel_fraction_full 0.997
_reflns_Friedel_fraction_max 0.993
_reflns_number_gt 2978
_reflns_number_total 3298
_reflns_threshold_expression 'I > 2\s(I)'
_cod_data_source_file c7qo01142c2.cif
_cod_data_source_block lz155
_cod_database_code 1553975
_shelx_shelxl_version_number 2017/1
_shelx_space_group_comment
;
The symmetry employed for this shelxl refinement is uniquely defined
by the following loop, which should always be used as a source of
symmetry information in preference to the above space-group names.
They are only intended as comments.
;

loop_
_space_group_symop_operation_xyz
'x, y, z'
'-x+1/2, -y, z+1/2'
'-x, y+1/2, -z+1/2'
'x+1/2, -y+1/2, -z'

loop_
_atom_site_label
_atom_site_type_symbol
_atom_site_fract_x
_atom_site_fract_y
_atom_site_fract_z
_atom_site_U_iso_or_equiv
_atom_site_adp_type
_atom_site_occupancy
_atom_site_site_symmetry_order
_atom_site_calc_flag
_atom_site_refinement_flags_posn
_atom_site_refinement_flags_adp
S1 S 0.84267(16) 0.93439(9) 0.29127(2) 0.0526(2) Uani 1 1 d . .
O1 O 0.9357(5) 0.8858(3) 0.38516(5) 0.0666(8) Uani 1 1 d . .
H1A H 0.891675 0.845965 0.366301 0.100 Uiso 1 1 calc R U
N1 N 0.6498(4) 0.6978(2) 0.34636(5) 0.0290(4) Uani 1 1 d . .
C1 C 0.9143(6) 0.9307(4) 0.24801(8) 0.0578(9) Uani 1 1 d . .
H1 H 1.031543 0.994525 0.237599 0.069 Uiso 1 1 calc R U
C2 C 0.7832(6) 0.8257(4) 0.23082(8) 0.0549(8) Uani 1 1 d . .
H2 H 0.796645 0.808077 0.206540 0.066 Uiso 1 1 calc R U
C3 C 0.6213(6) 0.7430(4) 0.25245(7) 0.0476(7) Uani 1 1 d . .
H3 H 0.516987 0.664519 0.244200 0.057 Uiso 1 1 calc R U
C4 C 0.6333(5) 0.7890(3) 0.28605(6) 0.0379(6) Uani 1 1 d . .
C5 C 0.4952(5) 0.7313(3) 0.31664(6) 0.0370(6) Uani 1 1 d . .
H5A H 0.377796 0.811212 0.323407 0.044 Uiso 1 1 calc R U
H5B H 0.409105 0.635103 0.310083 0.044 Uiso 1 1 calc R U
C6 C 0.8211(5) 0.5724(3) 0.33938(6) 0.0347(6) Uani 1 1 d . .
H6A H 0.928830 0.563401 0.359490 0.042 Uiso 1 1 calc R U
H6B H 0.916723 0.601839 0.318904 0.042 Uiso 1 1 calc R U
C7 C 0.7087(5) 0.4144(3) 0.33272(7) 0.0441(7) Uani 1 1 d . .
H7A H 0.640317 0.413146 0.309075 0.053 Uiso 1 1 calc R U
H7B H 0.831145 0.332234 0.333860 0.053 Uiso 1 1 calc R U
C8 C 0.5186(5) 0.3789(3) 0.35882(6) 0.0369(6) Uani 1 1 d . .
C9 C 0.4301(6) 0.2272(3) 0.36170(8) 0.0511(8) Uani 1 1 d . .
H9 H 0.491696 0.147533 0.347125 0.061 Uiso 1 1 calc R U
C10 C 0.2561(6) 0.1905(4) 0.38512(9) 0.0560(9) Uani 1 1 d . .
H10 H 0.196009 0.087037 0.386290 0.067 Uiso 1 1 calc R U
C11 C 0.1690(6) 0.3050(4) 0.40697(8) 0.0501(8) Uani 1 1 d . .
H11 H 0.051496 0.280097 0.423624 0.060 Uiso 1 1 calc R U
C12 C 0.2538(5) 0.4556(3) 0.40444(7) 0.0377(6) Uani 1 1 d . .
H12 H 0.192605 0.533962 0.419404 0.045 Uiso 1 1 calc R U
C13 C 0.4274(4) 0.4952(3) 0.38038(6) 0.0282(5) Uani 1 1 d . .
C14 C 0.5131(4) 0.6634(3) 0.37832(6) 0.0277(5) Uani 1 1 d . .
H14 H 0.369820 0.731323 0.377721 0.033 Uiso 1 1 calc R U
C15 C 0.6533(5) 0.7092(3) 0.41111(6) 0.0299(5) Uani 1 1 d . .
H15A H 0.549917 0.698212 0.431662 0.036 Uiso 1 1 calc R U
H15B H 0.786627 0.635760 0.413959 0.036 Uiso 1 1 calc R U
C16 C 0.7492(5) 0.8758(3) 0.40996(7) 0.0395(6) Uani 1 1 d . .
H16 H 0.619488 0.947540 0.402595 0.047 Uiso 1 1 calc R U
C17 C 0.8421(5) 0.9301(3) 0.44467(6) 0.0349(6) Uani 1 1 d . .
C18 C 1.0509(5) 0.8714(4) 0.45780(7) 0.0447(7) Uani 1 1 d . .
H18 H 1.138913 0.798367 0.444495 0.054 Uiso 1 1 calc R U
C19 C 1.1331(6) 0.9174(4) 0.48999(8) 0.0493(7) Uani 1 1 d . .
H19 H 1.275530 0.874755 0.498815 0.059 Uiso 1 1 calc R U
C20 C 1.0093(6) 1.0246(3) 0.50923(7) 0.0467(7) Uani 1 1 d . .
H20 H 1.066212 1.056983 0.531286 0.056 Uiso 1 1 calc R U
C21 C 0.8022(6) 1.0850(4) 0.49635(8) 0.0523(8) Uani 1 1 d . .
H21 H 0.715452 1.158966 0.509581 0.063 Uiso 1 1 calc R U
C22 C 0.7203(5) 1.0381(3) 0.46417(7) 0.0452(7) Uani 1 1 d . .
H22 H 0.577913 1.080967 0.455395 0.054 Uiso 1 1 calc R U

loop_
_atom_site_aniso_label
_atom_site_aniso_U_11
_atom_site_aniso_U_22
_atom_site_aniso_U_33
_atom_site_aniso_U_23
_atom_site_aniso_U_13
_atom_site_aniso_U_12
S1 0.0594(5) 0.0595(5) 0.0389(4) 0.0106(3) 0.0015(4) -0.0190(4)
O1 0.0834(17) 0.0818(16) 0.0345(10) -0.0059(10) 0.0112(11) -0.0579(14)
N1 0.0252(10) 0.0356(10) 0.0261(9) 0.0041(8) -0.0001(9) -0.0045(9)
C1 0.054(2) 0.077(2) 0.0426(15) 0.0226(16) 0.0048(15) -0.0084(18)
C2 0.0524(19) 0.082(2) 0.0304(14) 0.0097(15) 0.0033(13) 0.0032(18)
C3 0.0455(17) 0.0627(18) 0.0345(13) 0.0059(13) -0.0037(14) -0.0012(15)
C4 0.0350(14) 0.0473(14) 0.0314(12) 0.0093(11) -0.0032(11) -0.0001(13)
C5 0.0312(14) 0.0457(15) 0.0342(12) 0.0095(11) -0.0029(12) -0.0038(12)
C6 0.0275(13) 0.0478(15) 0.0288(11) 0.0022(11) 0.0026(10) 0.0020(12)
C7 0.0505(18) 0.0409(15) 0.0408(13) -0.0061(12) 0.0061(13) 0.0024(14)
C8 0.0403(15) 0.0353(13) 0.0350(13) 0.0017(11) -0.0068(12) -0.0034(12)
C9 0.067(2) 0.0342(14) 0.0522(17) -0.0017(13) -0.0075(16) -0.0093(14)
C10 0.065(2) 0.0405(15) 0.0621(19) 0.0123(15) -0.0130(17) -0.0246(16)
C11 0.0401(16) 0.0585(18) 0.0515(16) 0.0174(15) -0.0042(14) -0.0224(15)
C12 0.0308(13) 0.0436(15) 0.0387(13) 0.0057(11) -0.0012(11) -0.0076(12)
C13 0.0230(12) 0.0325(12) 0.0290(11) 0.0048(10) -0.0056(10) -0.0056(10)
C14 0.0219(12) 0.0320(12) 0.0293(11) 0.0018(10) 0.0023(10) -0.0032(10)
C15 0.0286(12) 0.0334(12) 0.0276(11) 0.0028(10) 0.0012(10) -0.0056(11)
C16 0.0470(16) 0.0361(13) 0.0352(13) 0.0029(11) -0.0013(12) -0.0148(13)
C17 0.0407(15) 0.0297(12) 0.0342(12) 0.0033(10) 0.0032(12) -0.0106(12)
C18 0.0391(16) 0.0492(16) 0.0458(15) -0.0110(13) 0.0014(13) -0.0022(14)
C19 0.0405(16) 0.0585(18) 0.0488(15) -0.0021(14) -0.0070(14) -0.0024(15)
C20 0.0592(19) 0.0461(16) 0.0349(13) -0.0007(12) -0.0059(15) -0.0119(15)
C21 0.067(2) 0.0467(16) 0.0428(14) -0.0093(13) 0.0048(15) 0.0076(16)
C22 0.0467(18) 0.0433(16) 0.0458(15) 0.0018(12) -0.0020(14) 0.0053(13)

loop_
_atom_type_symbol
_atom_type_description
_atom_type_scat_dispersion_real
_atom_type_scat_dispersion_imag
_atom_type_scat_source
C C 0.0181 0.0091 'International Tables Vol C Tables 4.2.6.8 and 6.1.1.4'
H H 0.0000 0.0000 'International Tables Vol C Tables 4.2.6.8 and 6.1.1.4'
N N 0.0311 0.0180 'International Tables Vol C Tables 4.2.6.8 and 6.1.1.4'
O O 0.0492 0.0322 'International Tables Vol C Tables 4.2.6.8 and 6.1.1.4'
S S 0.3331 0.5567 'International Tables Vol C Tables 4.2.6.8 and 6.1.1.4'

loop_
_geom_angle_atom_site_label_1
_geom_angle_atom_site_label_2
_geom_angle_atom_site_label_3
_geom_angle
C1 S1 C4 92.12(15)
C5 N1 C6 113.21(19)
C5 N1 C14 111.8(2)
C6 N1 C14 110.60(18)
C2 C1 S1 111.1(2)
C1 C2 C3 113.6(3)
C4 C3 C2 112.4(3)
C3 C4 C5 129.0(3)
C3 C4 S1 110.7(2)
C5 C4 S1 120.29(19)
N1 C5 C4 111.3(2)
N1 C6 C7 113.7(2)
C8 C7 C6 111.6(2)
C13 C8 C9 118.8(3)
C13 C8 C7 121.3(2)
C9 C8 C7 119.9(3)
C10 C9 C8 121.6(3)
C9 C10 C11 119.6(3)
C12 C11 C10 119.6(3)
C11 C12 C13 121.4(3)
C12 C13 C8 119.0(2)
C12 C13 C14 119.4(2)
C8 C13 C14 121.6(2)
N1 C14 C13 113.47(19)
N1 C14 C15 110.98(18)
C13 C14 C15 111.26(19)
C16 C15 C14 113.4(2)
O1 C16 C17 108.3(2)
O1 C16 C15 109.9(2)
C17 C16 C15 112.7(2)
C22 C17 C18 118.4(3)
C22 C17 C16 120.9(3)
C18 C17 C16 120.7(3)
C19 C18 C17 120.9(3)
C20 C19 C18 120.1(3)
C19 C20 C21 119.6(3)
C20 C21 C22 120.1(3)
C17 C22 C21 121.0(3)

loop_
_geom_bond_atom_site_label_1
_geom_bond_atom_site_label_2
_geom_bond_distance
S1 C1 1.715(3)
S1 C4 1.733(3)
O1 C16 1.429(4)
N1 C5 1.470(3)
N1 C6 1.473(3)
N1 C14 1.485(3)
C1 C2 1.342(5)
C2 C3 1.428(5)
C3 C4 1.354(4)
C4 C5 1.499(4)
C6 C7 1.517(4)
C7 C8 1.506(4)
C8 C13 1.396(4)
C8 C9 1.396(4)
C9 C10 1.374(5)
C10 C11 1.383(5)
C11 C12 1.378(4)
C12 C13 1.395(4)
C13 C14 1.521(3)
C14 C15 1.544(3)
C15 C16 1.526(3)
C16 C17 1.510(4)
C17 C22 1.377(4)
C17 C18 1.383(4)
C18 C19 1.382(4)
C19 C20 1.373(4)
C20 C21 1.377(5)
C21 C22 1.383(4)
